data_7123774
loop_
_publ_author_name
'Shreeve, Jean'ne M.'
'Hu, Lu'
'Yin, Ping'
'Gao, Haixiang'
'Imler, Gregory H.'
'Parrish, Damon A.'

_publ_section_title
;
 Fused rings with N-oxide and -NH2: good combination for high density and
 low sensitivity energetic materials
;
_journal_name_full 'Chemical Communications'
_journal_paper_doi 10.1039/C9CC04496E
_journal_year 2019
_chemical_formula_moiety 'C3 H5 N8 O, N O3'
_chemical_formula_sum 'C3 H5 N9 O4'
_chemical_formula_weight 231.16
_space_group_crystal_system orthorhombic
_space_group_IT_number 19
_space_group_name_Hall 'P 2ac 2ab'
_space_group_name_H-M_alt 'P 21 21 21'
_symmetry_space_group_name_Hall 'P 2ac 2ab'
_symmetry_space_group_name_H-M 'P 21 21 21'
_atom_sites_solution_hydrogens geom
_audit_creation_method SHELXL-2014/7
_audit_update_record
;
2019-03-29 deposited with the CCDC.    2019-07-04 downloaded from the CCDC.
;
_cell_angle_alpha 90
_cell_angle_beta 90
_cell_angle_gamma 90
_cell_formula_units_Z 4
_cell_length_a 5.4287(3)
_cell_length_b 9.3438(5)
_cell_length_c 16.7314(8)
_cell_measurement_reflns_used 2614
_cell_measurement_temperature 296(2)
_cell_measurement_theta_max 24.16
_cell_measurement_theta_min 2.43
_cell_volume 848.70(8)
_computing_cell_refinement 'Bruker APEX3 v2015.5-2 (Bruker, 2015)'
_computing_data_collection 'Bruker APEX3 v2015.5-2 (Bruker, 2015)'
_computing_data_reduction
;
Bruker SAINT v8.34A (Bruker, 2013), Bruker XPREP v2014/2 (Bruker, 2014)
;
_computing_molecular_graphics 'Bruker SHELXTL v2014/7 (Bruker, 2014)'
_computing_publication_material 'Bruker SHELXTL v2014/7 (Bruker, 2014)'
_computing_structure_refinement 'SHELXL-2014/7 (Sheldrick, 2014)'
_computing_structure_solution 'Bruker SHELXTL v2014/7 (Bruker, 2014)'
_diffrn_ambient_temperature 296(2)
_diffrn_measured_fraction_theta_full 1.000
_diffrn_measured_fraction_theta_max 0.980
_diffrn_measurement_device_type 'Bruker SMART APEX II CCD'
_diffrn_measurement_method '\w scans'
_diffrn_radiation_monochromator graphite
_diffrn_radiation_source 'fine focus sealed tube'
_diffrn_radiation_type MoK\a
_diffrn_radiation_wavelength 0.71073
_diffrn_reflns_av_R_equivalents 0.0333
_diffrn_reflns_av_unetI/netI 0.0339
_diffrn_reflns_Laue_measured_fraction_full 1.000
_diffrn_reflns_Laue_measured_fraction_max 0.980
_diffrn_reflns_limit_h_max 7
_diffrn_reflns_limit_h_min -7
_diffrn_reflns_limit_k_max 13
_diffrn_reflns_limit_k_min -13
_diffrn_reflns_limit_l_max 23
_diffrn_reflns_limit_l_min -23
_diffrn_reflns_number 10093
_diffrn_reflns_point_group_measured_fraction_full 1.000
_diffrn_reflns_point_group_measured_fraction_max 0.969
_diffrn_reflns_theta_full 25.242
_diffrn_reflns_theta_max 30.036
_diffrn_reflns_theta_min 2.435
_exptl_absorpt_coefficient_mu 0.162
_exptl_absorpt_correction_T_max 0.7460
_exptl_absorpt_correction_T_min 0.6976
_exptl_absorpt_correction_type multi-scan
_exptl_absorpt_process_details 'SADABS v2014/5 (Bruker, 2008)'
_exptl_crystal_colour 'clear yellow'
_exptl_crystal_density_diffrn 1.809
_exptl_crystal_description needle
_exptl_crystal_F_000 472
_exptl_crystal_size_max 0.557
_exptl_crystal_size_mid 0.024
_exptl_crystal_size_min 0.024
_refine_diff_density_max 0.193
_refine_diff_density_min -0.169
_refine_diff_density_rms 0.040
_refine_ls_abs_structure_details
;
 Flack x determined using 586 quotients [(I+)-(I-)]/[(I+)+(I-)]
 (Parsons, Flack and Wagner, Acta Cryst. B69 (2013) 249-259).
;
_refine_ls_abs_structure_Flack 0.0(7)
_refine_ls_extinction_method none
_refine_ls_goodness_of_fit_ref 1.028
_refine_ls_hydrogen_treatment constr
_refine_ls_matrix_type full
_refine_ls_number_parameters 145
_refine_ls_number_reflns 2408
_refine_ls_number_restraints 0
_refine_ls_restrained_S_all 1.028
_refine_ls_R_factor_all 0.0651
_refine_ls_R_factor_gt 0.0362
_refine_ls_shift/su_max 0.000
_refine_ls_shift/su_mean 0.000
_refine_ls_structure_factor_coef Fsqd
_refine_ls_weighting_details 'w=1/[\s^2^(Fo^2^)+(0.0378P)^2^+0.0506P] where P=(Fo^2^+2Fc^2^)/3'
_refine_ls_weighting_scheme calc
_refine_ls_wR_factor_gt 0.0720
_refine_ls_wR_factor_ref 0.0809
_reflns_Friedel_coverage 0.679
_reflns_Friedel_fraction_full 1.000
_reflns_Friedel_fraction_max 0.952
_reflns_number_gt 1768
_reflns_number_total 2408
_reflns_threshold_expression 'I > 2\s(I)'
_cod_data_source_file c9cc04496e2.cif
_cod_data_source_block shrv701
_cod_database_code 7123774
_shelx_shelxl_version_number 2014/7
_shelx_space_group_comment
;
The symmetry employed for this shelxl refinement is uniquely defined
by the following loop, which should always be used as a source of
symmetry information in preference to the above space-group names.
They are only intended as comments.
;
_shelx_estimated_absorpt_t_min 0.915
_shelx_estimated_absorpt_t_max 0.996

loop_
_space_group_symop_operation_xyz
'x, y, z'
'-x+1/2, -y, z+1/2'
'-x, y+1/2, -z+1/2'
'x+1/2, -y+1/2, -z'

loop_
_atom_site_label
_atom_site_type_symbol
_atom_site_fract_x
_atom_site_fract_y
_atom_site_fract_z
_atom_site_U_iso_or_equiv
_atom_site_adp_type
_atom_site_occupancy
_atom_site_site_symmetry_order
_atom_site_calc_flag
_atom_site_refinement_flags_posn
_atom_site_refinement_flags_adp
N1 N 0.0387(4) 0.5923(2) 0.30144(11) 0.0409(5) Uani 1 1 d . .
H1A H 0.0460 0.5056 0.2843 0.049 Uiso 1 1 calc R U
H1B H -0.0830 0.6461 0.2881 0.049 Uiso 1 1 calc R U
C2 C 0.2132(4) 0.6424(2) 0.34790(13) 0.0290(4) Uani 1 1 d . .
N3 N 0.4145(3) 0.57742(19) 0.37515(11) 0.0355(4) Uani 1 1 d . .
H3 H 0.4521 0.4905 0.3634 0.043 Uiso 1 1 calc R U
N4 N 0.5566(3) 0.66244(19) 0.42384(11) 0.0359(4) Uani 1 1 d . .
C5 C 0.4345(4) 0.7817(2) 0.42532(12) 0.0283(4) Uani 1 1 d . .
N6 N 0.5004(3) 0.90101(19) 0.46700(11) 0.0332(4) Uani 1 1 d . .
N7 N 0.3433(3) 1.00361(19) 0.46203(11) 0.0323(4) Uani 1 1 d . .
O8 O 0.3792(4) 1.11734(19) 0.49846(11) 0.0524(5) Uani 1 1 d . .
C9 C 0.1142(4) 0.9954(2) 0.41324(13) 0.0292(5) Uani 1 1 d . .
N10 N -0.0189(4) 1.1124(2) 0.41700(13) 0.0444(5) Uani 1 1 d . .
H10A H -0.1552 1.1180 0.3910 0.053 Uiso 1 1 calc R U
H10B H 0.0301 1.1835 0.4455 0.053 Uiso 1 1 calc R U
N11 N 0.0555(3) 0.88383(19) 0.37217(10) 0.0306(4) Uani 1 1 d . .
N12 N 0.2246(3) 0.77553(17) 0.38015(10) 0.0263(4) Uani 1 1 d . .
N13 N 0.4618(4) 0.2377(2) 0.30947(11) 0.0368(4) Uani 1 1 d . .
O14 O 0.2947(4) 0.2962(2) 0.27192(14) 0.0653(6) Uani 1 1 d . .
O15 O 0.6072(4) 0.3133(2) 0.34806(15) 0.0792(7) Uani 1 1 d . .
O16 O 0.4899(3) 0.10647(18) 0.30824(10) 0.0486(5) Uani 1 1 d . .

loop_
_atom_site_aniso_label
_atom_site_aniso_U_11
_atom_site_aniso_U_22
_atom_site_aniso_U_33
_atom_site_aniso_U_23
_atom_site_aniso_U_13
_atom_site_aniso_U_12
N1 0.0388(10) 0.0349(10) 0.0490(12) -0.0115(9) -0.0110(10) 0.0048(9)
C2 0.0306(10) 0.0277(11) 0.0288(10) -0.0008(8) 0.0006(9) 0.0030(9)
N3 0.0382(10) 0.0282(9) 0.0401(10) -0.0025(8) -0.0031(9) 0.0085(8)
N4 0.0345(9) 0.0367(10) 0.0365(10) -0.0004(8) -0.0054(9) 0.0057(9)
C5 0.0265(9) 0.0325(11) 0.0259(10) 0.0021(8) -0.0015(9) 0.0001(9)
N6 0.0303(9) 0.0368(9) 0.0325(9) -0.0010(8) -0.0006(8) -0.0012(9)
N7 0.0334(9) 0.0303(9) 0.0331(10) -0.0029(8) 0.0031(8) -0.0045(8)
O8 0.0547(12) 0.0406(10) 0.0620(11) -0.0216(9) -0.0001(9) -0.0075(9)
C9 0.0266(10) 0.0292(11) 0.0318(11) 0.0015(9) 0.0042(9) 0.0010(9)
N10 0.0425(11) 0.0311(9) 0.0596(13) -0.0058(9) 0.0006(10) 0.0099(9)
N11 0.0278(8) 0.0270(9) 0.0370(9) 0.0005(7) -0.0009(8) 0.0061(8)
N12 0.0261(8) 0.0248(8) 0.0280(9) 0.0004(7) -0.0005(7) 0.0035(7)
N13 0.0403(10) 0.0328(10) 0.0374(10) -0.0002(8) -0.0007(10) 0.0043(8)
O14 0.0679(12) 0.0414(11) 0.0867(15) 0.0044(10) -0.0416(12) 0.0030(10)
O15 0.0732(14) 0.0492(11) 0.1152(18) -0.0302(12) -0.0568(14) 0.0204(11)
O16 0.0638(11) 0.0313(9) 0.0507(10) 0.0002(7) 0.0135(9) 0.0088(9)

loop_
_atom_type_symbol
_atom_type_description
_atom_type_scat_dispersion_real
_atom_type_scat_dispersion_imag
_atom_type_scat_source
C C 0.0033 0.0016 'International Tables Vol C Tables 4.2.6.8 and 6.1.1.4'
H H 0.0000 0.0000 'International Tables Vol C Tables 4.2.6.8 and 6.1.1.4'
N N 0.0061 0.0033 'International Tables Vol C Tables 4.2.6.8 and 6.1.1.4'
O O 0.0106 0.0060 'International Tables Vol C Tables 4.2.6.8 and 6.1.1.4'

loop_
_geom_angle_atom_site_label_1
_geom_angle_atom_site_label_2
_geom_angle_atom_site_label_3
_geom_angle
C2 N1 H1A 120.0
C2 N1 H1B 120.0
H1A N1 H1B 120.0
N1 C2 N3 129.3(2)
N1 C2 N12 126.56(19)
N3 C2 N12 104.14(18)
C2 N3 N4 113.60(17)
C2 N3 H3 123.2
N4 N3 H3 123.2
C5 N4 N3 102.77(16)
N4 C5 N6 125.36(18)
N4 C5 N12 112.28(18)
N6 C5 N12 122.36(18)
N7 N6 C5 113.77(17)
O8 N7 N6 120.18(19)
O8 N7 C9 116.39(18)
N6 N7 C9 123.43(17)
N11 C9 N10 124.3(2)
N11 C9 N7 122.69(17)
N10 C9 N7 113.01(19)
C9 N10 H10A 120.0
C9 N10 H10B 120.0
H10A N10 H10B 120.0
C9 N11 N12 112.28(16)
C2 N12 C5 107.22(16)
C2 N12 N11 127.32(17)
C5 N12 N11 125.43(16)
O14 N13 O16 121.5(2)
O14 N13 O15 118.8(2)
O16 N13 O15 119.6(2)

loop_
_geom_bond_atom_site_label_1
_geom_bond_atom_site_label_2
_geom_bond_distance
N1 C2 1.312(3)
N1 H1A 0.8600
N1 H1B 0.8600
C2 N3 1.331(3)
C2 N12 1.357(3)
N3 N4 1.375(3)
N3 H3 0.8600
N4 C5 1.296(3)
C5 N6 1.363(3)
C5 N12 1.368(3)
N6 N7 1.286(2)
N7 O8 1.241(2)
N7 C9 1.490(3)
C9 N11 1.289(3)
C9 N10 1.312(3)
N10 H10A 0.8600
N10 H10B 0.8600
N11 N12 1.373(2)
N13 O14 1.232(3)
N13 O16 1.236(2)
N13 O15 1.240(3)

loop_
_geom_hbond_atom_site_label_D
_geom_hbond_atom_site_label_H
_geom_hbond_atom_site_label_A
_geom_hbond_distance_DH
_geom_hbond_distance_HA
_geom_hbond_distance_DA
_geom_hbond_angle_DHA
_geom_hbond_site_symmetry_A
N1 H1A O14 0.86 2.39 3.135(3) 145.8 .
N1 H1B O14 0.86 2.07 2.901(3) 161.4 3
N3 H3 N13 0.86 2.53 3.369(3) 165.5 .
N3 H3 O14 0.86 2.52 3.211(3) 137.5 .
N3 H3 O15 0.86 1.88 2.719(3) 166.3 .
N10 H10A O15 0.86 2.35 2.995(3) 132.4 1_465
N10 H10A O16 0.86 2.37 3.228(3) 172.0 1_465
N10 H10B O8 0.86 2.24 2.946(3) 139.6 4_476

loop_
_geom_torsion_atom_site_label_1
_geom_torsion_atom_site_label_2
_geom_torsion_atom_site_label_3
_geom_torsion_atom_site_label_4
_geom_torsion
N1 C2 N3 N4 -179.2(2)
N12 C2 N3 N4 0.1(2)
C2 N3 N4 C5 0.0(2)
N3 N4 C5 N6 179.24(19)
N3 N4 C5 N12 -0.1(2)
N4 C5 N6 N7 -176.86(19)
N12 C5 N6 N7 2.4(3)
C5 N6 N7 O8 178.67(19)
C5 N6 N7 C9 -1.9(3)
O8 N7 C9 N11 179.6(2)
N6 N7 C9 N11 0.2(3)
O8 N7 C9 N10 -0.6(3)
N6 N7 C9 N10 179.95(19)
N10 C9 N11 N12 -178.68(19)
N7 C9 N11 N12 1.1(3)
N1 C2 N12 C5 179.1(2)
N3 C2 N12 C5 -0.1(2)
N1 C2 N12 N11 1.2(4)
N3 C2 N12 N11 -178.00(18)
N4 C5 N12 C2 0.1(2)
N6 C5 N12 C2 -179.22(19)
N4 C5 N12 N11 178.08(18)
N6 C5 N12 N11 -1.3(3)
C9 N11 N12 C2 177.0(2)
C9 N11 N12 C5 -0.6(3)
